data_7708414
loop_
_publ_author_name
'Ondrej, Barta'
'Cisarova, Ivana'
'\<St\<epni\<cka, Petr'

_publ_section_title
;
 The protonation state governs the coordination of phosphinoferrocene
 guanidines
;
_journal_name_full 'Dalton Transactions'
_journal_paper_doi 10.1039/D1DT02884G
_journal_year 2021
_chemical_formula_moiety 'C29 H34 Fe N3 O P'
_chemical_formula_sum 'C29 H34 Fe N3 O P'
_chemical_formula_weight 527.41
_space_group_crystal_system monoclinic
_space_group_IT_number 14
_space_group_name_Hall '-P 2yn'
_space_group_name_H-M_alt 'P 1 21/n 1'
_atom_sites_solution_hydrogens mixed
_atom_sites_solution_primary direct
_atom_sites_solution_secondary difmap
_audit_creation_method SHELXL-2017/1
_audit_update_record
;
2021-08-25 deposited with the CCDC.	2021-09-24 downloaded from the CCDC.
;
_cell_angle_alpha 90
_cell_angle_beta 113.500(2)
_cell_angle_gamma 90
_cell_formula_units_Z 4
_cell_length_a 11.2137(6)
_cell_length_b 18.8589(11)
_cell_length_c 13.3837(7)
_cell_measurement_reflns_used 9912
_cell_measurement_temperature 120(2)
_cell_measurement_theta_max 27.51
_cell_measurement_theta_min 2.16
_cell_volume 2595.6(2)
_computing_cell_refinement 'SAINT V8.38A (Bruker AXS Inc., 2017)'
_computing_data_collection 'Bruker Instrument Service v2018.9.0.2'
_computing_data_reduction 'SAINT V8.38A (Bruker AXS Inc., 2017)'
_computing_molecular_graphics 'PLATON (Spek, 2017)'
_computing_publication_material 'PLATON (Spek, 2017)'
_computing_structure_refinement 'SHELXL-2017/1 (Sheldrick, 2017)'
_computing_structure_solution 'SHELXT 2014/5 (Sheldrick, 2014)'
_diffrn_ambient_temperature 120(2)
_diffrn_measured_fraction_theta_full 0.999
_diffrn_measured_fraction_theta_max 0.999
_diffrn_measurement_device_type 'Bruker D8 VENTURE Kappa Duo PHOTON 100 CMOS'
_diffrn_measurement_method '\f and \w scans'
_diffrn_radiation_monochromator 'Quazar Mo multilayer optic'
_diffrn_radiation_source 'I\mS micro-focus sealed tube'
_diffrn_radiation_type MoK\a
_diffrn_radiation_wavelength 0.71073
_diffrn_reflns_av_R_equivalents 0.0253
_diffrn_reflns_av_unetI/netI 0.0219
_diffrn_reflns_Laue_measured_fraction_full 0.999
_diffrn_reflns_Laue_measured_fraction_max 0.999
_diffrn_reflns_limit_h_max 14
_diffrn_reflns_limit_h_min -14
_diffrn_reflns_limit_k_max 24
_diffrn_reflns_limit_k_min -23
_diffrn_reflns_limit_l_max 17
_diffrn_reflns_limit_l_min -17
_diffrn_reflns_number 27508
_diffrn_reflns_point_group_measured_fraction_full 0.999
_diffrn_reflns_point_group_measured_fraction_max 0.999
_diffrn_reflns_theta_full 25.242
_diffrn_reflns_theta_max 27.498
_diffrn_reflns_theta_min 2.160
_exptl_absorpt_coefficient_mu 0.670
_exptl_absorpt_correction_T_max 0.95
_exptl_absorpt_correction_T_min 0.88
_exptl_absorpt_correction_type multi-scan
_exptl_absorpt_process_details 'SADABS-2016/2 - Bruker AXS'
_exptl_crystal_colour orange
_exptl_crystal_density_diffrn 1.350
_exptl_crystal_description prism
_exptl_crystal_F_000 1112
_exptl_crystal_size_max 0.24
_exptl_crystal_size_mid 0.21
_exptl_crystal_size_min 0.08
_refine_diff_density_max 0.374
_refine_diff_density_min -0.364
_refine_diff_density_rms 0.062
_refine_ls_extinction_method none
_refine_ls_goodness_of_fit_ref 1.059
_refine_ls_hydrogen_treatment constr
_refine_ls_matrix_type full
_refine_ls_number_parameters 320
_refine_ls_number_reflns 5953
_refine_ls_number_restraints 0
_refine_ls_restrained_S_all 1.059
_refine_ls_R_factor_all 0.0341
_refine_ls_R_factor_gt 0.0284
_refine_ls_shift/su_max 0.001
_refine_ls_shift/su_mean 0.000
_refine_ls_structure_factor_coef Fsqd
_refine_ls_weighting_details 'w=1/[\s^2^(Fo^2^)+(0.0257P)^2^+1.9646P] where P=(Fo^2^+2Fc^2^)/3'
_refine_ls_weighting_scheme calc
_refine_ls_wR_factor_gt 0.0664
_refine_ls_wR_factor_ref 0.0695
_reflns_Friedel_coverage 0.000
_reflns_number_gt 5332
_reflns_number_total 5953
_reflns_threshold_expression 'I > 2\s(I)'
_cod_data_source_file d1dt02884g2.cif
_cod_data_source_block ob356a
_cod_original_sg_symbol_H-M 'P 21/n'
_cod_database_code 7708414
_shelx_shelxl_version_number 2017/1
_shelx_space_group_comment
;
The symmetry employed for this shelxl refinement is uniquely defined
by the following loop, which should always be used as a source of
symmetry information in preference to the above space-group names.
They are only intended as comments.
;
_shelx_estimated_absorpt_t_min 0.856
_shelx_estimated_absorpt_t_max 0.948

loop_
_space_group_symop_operation_xyz
'x, y, z'
'-x+1/2, y+1/2, -z+1/2'
'-x, -y, -z'
'x-1/2, -y-1/2, z-1/2'

loop_
_atom_site_label
_atom_site_type_symbol
_atom_site_fract_x
_atom_site_fract_y
_atom_site_fract_z
_atom_site_U_iso_or_equiv
_atom_site_adp_type
_atom_site_occupancy
_atom_site_site_symmetry_order
_atom_site_calc_flag
_atom_site_refinement_flags_posn
_atom_site_refinement_flags_adp
_atom_site_refinement_flags_occupancy
_atom_site_disorder_assembly
_atom_site_disorder_group
Fe Fe 0.71541(2) 0.66075(2) 0.25104(2) 0.00977(6) Uani 1 1 d . . . . .
P P 0.87507(3) 0.80986(2) 0.22746(3) 0.01049(8) Uani 1 1 d . . . . .
O O 0.83636(10) 0.80624(6) 0.10710(8) 0.0150(2) Uani 1 1 d . . . . .
N1 N 0.47500(11) 0.60272(7) 0.30705(10) 0.0133(2) Uani 1 1 d . . . . .
N2 N 0.55436(11) 0.69806(7) 0.43196(10) 0.0144(2) Uani 1 1 d . . . . .
H2N H 0.604869 0.705470 0.395149 0.017 Uiso 1 1 d R U . . .
N3 N 0.42440(11) 0.60882(6) 0.45690(10) 0.0136(2) Uani 1 1 d . . . . .
H3N H 0.405092 0.637792 0.500010 0.016 Uiso 1 1 d R U . . .
C1 C 0.87069(12) 0.72709(7) 0.28970(11) 0.0114(3) Uani 1 1 d . . . . .
C2 C 0.89905(13) 0.65884(8) 0.25654(12) 0.0144(3) Uani 1 1 d . . . . .
H2 H 0.922337 0.649923 0.196791 0.017 Uiso 1 1 calc R U . . .
C3 C 0.88617(14) 0.60697(8) 0.32882(12) 0.0171(3) Uani 1 1 d . . . . .
H3 H 0.899155 0.557389 0.325503 0.020 Uiso 1 1 calc R U . . .
C4 C 0.85054(13) 0.64207(8) 0.40687(12) 0.0153(3) Uani 1 1 d . . . . .
H4 H 0.835976 0.619985 0.464811 0.018 Uiso 1 1 calc R U . . .
C5 C 0.84043(13) 0.71596(8) 0.38333(11) 0.0124(3) Uani 1 1 d . . . . .
H5 H 0.817667 0.751692 0.422605 0.015 Uiso 1 1 calc R U . . .
C6 C 0.52678(13) 0.62890(8) 0.23595(11) 0.0128(3) Uani 1 1 d . . . . .
C7 C 0.52774(13) 0.69951(8) 0.19533(11) 0.0138(3) Uani 1 1 d . . . . .
H7 H 0.501883 0.741379 0.220798 0.017 Uiso 1 1 calc R U . . .
C8 C 0.57407(13) 0.69605(8) 0.11040(11) 0.0155(3) Uani 1 1 d . . . . .
H8 H 0.582260 0.734890 0.068380 0.019 Uiso 1 1 calc R U . . .
C9 C 0.60583(14) 0.62415(8) 0.09975(12) 0.0162(3) Uani 1 1 d . . . . .
H9 H 0.639184 0.606554 0.049520 0.019 Uiso 1 1 calc R U . . .
C10 C 0.57880(13) 0.58334(8) 0.17760(11) 0.0150(3) Uani 1 1 d . . . . .
H10 H 0.592972 0.533791 0.189075 0.018 Uiso 1 1 calc R U . . .
C11 C 1.03881(13) 0.84308(7) 0.29962(11) 0.0117(3) Uani 1 1 d . . . . .
C12 C 1.06572(14) 0.91331(8) 0.28185(12) 0.0146(3) Uani 1 1 d . . . . .
H12 H 0.998604 0.942289 0.232754 0.018 Uiso 1 1 calc R U . . .
C13 C 1.18984(14) 0.94088(8) 0.33552(12) 0.0176(3) Uani 1 1 d . . . . .
H13 H 1.207334 0.988796 0.324071 0.021 Uiso 1 1 calc R U . . .
C14 C 1.28851(14) 0.89809(9) 0.40613(12) 0.0191(3) Uani 1 1 d . . . . .
H14 H 1.373547 0.916887 0.442760 0.023 Uiso 1 1 calc R U . . .
C15 C 1.26343(14) 0.82804(8) 0.42338(12) 0.0176(3) Uani 1 1 d . . . . .
H15 H 1.331381 0.798863 0.471020 0.021 Uiso 1 1 calc R U . . .
C16 C 1.13842(13) 0.80066(8) 0.37070(11) 0.0144(3) Uani 1 1 d . . . . .
H16 H 1.120964 0.752944 0.383219 0.017 Uiso 1 1 calc R U . . .
C17 C 0.77185(13) 0.86776(7) 0.26624(11) 0.0125(3) Uani 1 1 d . . . . .
C18 C 0.64320(14) 0.87846(8) 0.19300(13) 0.0176(3) Uani 1 1 d . . . . .
H18 H 0.612957 0.858841 0.121791 0.021 Uiso 1 1 calc R U . . .
C19 C 0.55979(15) 0.91797(9) 0.22499(14) 0.0227(3) Uani 1 1 d . . . . .
H19 H 0.471988 0.924771 0.175771 0.027 Uiso 1 1 calc R U . . .
C20 C 0.60405(16) 0.94751(9) 0.32833(14) 0.0231(3) Uani 1 1 d . . . . .
H20 H 0.546371 0.974239 0.349743 0.028 Uiso 1 1 calc R U . . .
C21 C 0.73195(16) 0.93819(9) 0.40040(13) 0.0212(3) Uani 1 1 d . . . . .
H21 H 0.762465 0.959136 0.470743 0.025 Uiso 1 1 calc R U . . .
C22 C 0.81569(14) 0.89807(8) 0.36951(12) 0.0167(3) Uani 1 1 d . . . . .
H22 H 0.903302 0.891312 0.419186 0.020 Uiso 1 1 calc R U . . .
C23 C 0.48503(12) 0.63659(8) 0.39511(11) 0.0120(3) Uani 1 1 d . . . . .
C24 C 0.60330(14) 0.72232(8) 0.54577(12) 0.0166(3) Uani 1 1 d . . . . .
H24 H 0.531048 0.718679 0.571382 0.020 Uiso 1 1 calc R U . . .
C25 C 0.71685(16) 0.67759(10) 0.62076(13) 0.0235(3) Uani 1 1 d . . . . .
H25A H 0.690879 0.627621 0.614292 0.035 Uiso 1 1 calc R U . . .
H25B H 0.741920 0.693229 0.696251 0.035 Uiso 1 1 calc R U . . .
H25C H 0.790811 0.683159 0.599957 0.035 Uiso 1 1 calc R U . . .
C26 C 0.64168(17) 0.80017(9) 0.54890(15) 0.0261(4) Uani 1 1 d . . . . .
H26A H 0.714274 0.804585 0.526127 0.039 Uiso 1 1 calc R U . . .
H26B H 0.668112 0.818408 0.623223 0.039 Uiso 1 1 calc R U . . .
H26C H 0.567299 0.827531 0.499362 0.039 Uiso 1 1 calc R U . . .
C27 C 0.32836(13) 0.55199(8) 0.41301(11) 0.0129(3) Uani 1 1 d . . . . .
H27 H 0.366758 0.514157 0.382598 0.015 Uiso 1 1 calc R U . . .
C28 C 0.29943(15) 0.52036(8) 0.50559(12) 0.0186(3) Uani 1 1 d . . . . .
H28A H 0.378811 0.499190 0.559518 0.028 Uiso 1 1 calc R U . . .
H28B H 0.232298 0.483772 0.476624 0.028 Uiso 1 1 calc R U . . .
H28C H 0.268548 0.557761 0.540235 0.028 Uiso 1 1 calc R U . . .
C29 C 0.20454(14) 0.57910(9) 0.32216(13) 0.0232(3) Uani 1 1 d . . . . .
H29A H 0.163841 0.614891 0.351466 0.035 Uiso 1 1 calc R U . . .
H29B H 0.144134 0.539538 0.292019 0.035 Uiso 1 1 calc R U . . .
H29C H 0.226005 0.600320 0.264556 0.035 Uiso 1 1 calc R U . . .

loop_
_atom_site_aniso_label
_atom_site_aniso_U_11
_atom_site_aniso_U_22
_atom_site_aniso_U_33
_atom_site_aniso_U_23
_atom_site_aniso_U_13
_atom_site_aniso_U_12
Fe 0.00913(9) 0.01026(10) 0.01055(10) -0.00012(7) 0.00460(7) -0.00069(7)
P 0.01035(15) 0.01080(17) 0.01169(17) 0.00092(13) 0.00584(13) -0.00018(13)
O 0.0172(5) 0.0171(5) 0.0118(5) 0.0004(4) 0.0071(4) -0.0014(4)
N1 0.0123(5) 0.0150(6) 0.0147(6) -0.0019(5) 0.0075(5) -0.0033(5)
N2 0.0153(6) 0.0161(6) 0.0147(6) -0.0036(5) 0.0089(5) -0.0060(5)
N3 0.0145(5) 0.0134(6) 0.0162(6) -0.0038(5) 0.0097(5) -0.0041(5)
C1 0.0090(6) 0.0123(7) 0.0137(6) 0.0004(5) 0.0054(5) -0.0010(5)
C2 0.0108(6) 0.0150(7) 0.0195(7) -0.0004(6) 0.0082(5) 0.0009(5)
C3 0.0131(6) 0.0127(7) 0.0240(8) 0.0037(6) 0.0059(6) 0.0026(5)
C4 0.0118(6) 0.0177(7) 0.0138(7) 0.0043(6) 0.0026(5) -0.0014(5)
C5 0.0105(6) 0.0153(7) 0.0112(6) 0.0001(5) 0.0039(5) -0.0016(5)
C6 0.0091(6) 0.0162(7) 0.0123(6) -0.0022(5) 0.0035(5) -0.0033(5)
C7 0.0091(6) 0.0164(7) 0.0138(7) 0.0004(5) 0.0024(5) 0.0004(5)
C8 0.0136(6) 0.0203(8) 0.0107(6) 0.0028(6) 0.0027(5) -0.0021(6)
C9 0.0149(6) 0.0229(8) 0.0116(7) -0.0053(6) 0.0059(5) -0.0052(6)
C10 0.0146(6) 0.0157(7) 0.0152(7) -0.0045(6) 0.0063(5) -0.0052(5)
C11 0.0113(6) 0.0139(7) 0.0122(6) -0.0015(5) 0.0069(5) -0.0012(5)
C12 0.0161(6) 0.0149(7) 0.0149(7) 0.0013(5) 0.0082(5) 0.0008(5)
C13 0.0210(7) 0.0166(7) 0.0177(7) -0.0016(6) 0.0104(6) -0.0057(6)
C14 0.0146(6) 0.0254(8) 0.0175(7) -0.0039(6) 0.0068(6) -0.0061(6)
C15 0.0140(6) 0.0220(8) 0.0165(7) 0.0023(6) 0.0057(6) 0.0021(6)
C16 0.0162(6) 0.0146(7) 0.0145(7) 0.0012(5) 0.0083(6) 0.0000(5)
C17 0.0134(6) 0.0103(7) 0.0156(7) 0.0028(5) 0.0077(5) 0.0011(5)
C18 0.0157(7) 0.0141(7) 0.0211(8) -0.0001(6) 0.0054(6) 0.0005(6)
C19 0.0140(7) 0.0189(8) 0.0333(9) 0.0022(7) 0.0074(6) 0.0041(6)
C20 0.0241(8) 0.0180(8) 0.0344(9) 0.0040(7) 0.0194(7) 0.0072(6)
C21 0.0288(8) 0.0192(8) 0.0198(8) -0.0002(6) 0.0142(7) 0.0041(6)
C22 0.0169(7) 0.0173(7) 0.0162(7) 0.0031(6) 0.0070(6) 0.0029(6)
C23 0.0089(6) 0.0129(7) 0.0144(7) 0.0004(5) 0.0048(5) 0.0000(5)
C24 0.0179(7) 0.0193(8) 0.0165(7) -0.0065(6) 0.0108(6) -0.0065(6)
C25 0.0223(8) 0.0314(9) 0.0169(7) -0.0014(7) 0.0078(6) -0.0050(7)
C26 0.0308(9) 0.0194(8) 0.0334(9) -0.0124(7) 0.0184(8) -0.0094(7)
C27 0.0120(6) 0.0123(7) 0.0155(7) -0.0005(5) 0.0068(5) -0.0025(5)
C28 0.0222(7) 0.0167(8) 0.0200(7) -0.0006(6) 0.0118(6) -0.0064(6)
C29 0.0140(7) 0.0273(9) 0.0260(8) 0.0069(7) 0.0055(6) -0.0017(6)

loop_
_atom_type_symbol
_atom_type_description
_atom_type_scat_dispersion_real
_atom_type_scat_dispersion_imag
_atom_type_scat_source
C C 0.0033 0.0016 'International Tables Vol C Tables 4.2.6.8 and 6.1.1.4'
H H 0.0000 0.0000 'International Tables Vol C Tables 4.2.6.8 and 6.1.1.4'
Fe Fe 0.3463 0.8444 'International Tables Vol C Tables 4.2.6.8 and 6.1.1.4'
N N 0.0061 0.0033 'International Tables Vol C Tables 4.2.6.8 and 6.1.1.4'
O O 0.0106 0.0060 'International Tables Vol C Tables 4.2.6.8 and 6.1.1.4'
P P 0.1023 0.0942 'International Tables Vol C Tables 4.2.6.8 and 6.1.1.4'

loop_
_geom_angle_atom_site_label_1
_geom_angle_atom_site_label_2
_geom_angle_atom_site_label_3
_geom_angle
_geom_angle_site_symmetry_1
_geom_angle_site_symmetry_3
_geom_angle_publ_flag
C9 Fe C8 41.10(6) . . ?
C9 Fe C2 103.43(6) . . ?
C8 Fe C2 116.42(6) . . ?
C9 Fe C1 125.44(6) . . ?
C8 Fe C1 107.86(6) . . ?
C2 Fe C1 41.40(5) . . ?
C9 Fe C3 114.28(6) . . ?
C8 Fe C3 149.37(6) . . ?
C2 Fe C3 40.84(6) . . ?
C1 Fe C3 69.11(6) . . ?
C9 Fe C5 165.84(6) . . ?
C8 Fe C5 130.28(6) . . ?
C2 Fe C5 69.12(6) . . ?
C1 Fe C5 41.21(5) . . ?
C3 Fe C5 68.51(6) . . ?
C9 Fe C10 40.72(6) . . ?
C8 Fe C10 68.45(6) . . ?
C2 Fe C10 123.70(6) . . ?
C1 Fe C10 162.66(6) . . ?
C3 Fe C10 104.97(6) . . ?
C5 Fe C10 153.40(6) . . ?
C9 Fe C4 149.47(6) . . ?
C8 Fe C4 168.97(6) . . ?
C2 Fe C4 68.57(6) . . ?
C1 Fe C4 68.83(6) . . ?
C3 Fe C4 40.50(6) . . ?
C5 Fe C4 40.50(6) . . ?
C10 Fe C4 117.93(6) . . ?
C9 Fe C7 68.60(6) . . ?
C8 Fe C7 40.78(5) . . ?
C2 Fe C7 153.06(6) . . ?
C1 Fe C7 121.28(6) . . ?
C3 Fe C7 166.10(6) . . ?
C5 Fe C7 112.29(6) . . ?
C10 Fe C7 67.78(6) . . ?
C4 Fe C7 131.12(6) . . ?
C9 Fe C6 68.00(5) . . ?
C8 Fe C6 68.02(6) . . ?
C2 Fe C6 162.29(6) . . ?
C1 Fe C6 156.04(6) . . ?
C3 Fe C6 126.93(6) . . ?
C5 Fe C6 122.44(5) . . ?
C10 Fe C6 39.94(5) . . ?
C4 Fe C6 110.45(5) . . ?
C7 Fe C6 40.11(6) . . ?
O P C1 114.48(6) . . ?
O P C17 113.12(6) . . ?
C1 P C17 104.75(6) . . ?
O P C11 112.81(6) . . ?
C1 P C11 105.37(6) . . ?
C17 P C11 105.45(6) . . ?
C23 N1 C6 122.41(12) . . ?
C23 N2 C24 123.95(12) . . ?
C23 N2 H2N 109.0 . . ?
C24 N2 H2N 117.6 . . ?
C23 N3 C27 120.05(12) . . ?
C23 N3 H3N 118.0 . . ?
C27 N3 H3N 112.5 . . ?
C2 C1 C5 107.24(12) . . ?
C2 C1 P 126.16(10) . . ?
C5 C1 P 126.59(11) . . ?
C2 C1 Fe 69.12(8) . . ?
C5 C1 Fe 69.93(8) . . ?
P C1 Fe 126.91(7) . . ?
C3 C2 C1 108.10(12) . . ?
C3 C2 Fe 70.16(8) . . ?
C1 C2 Fe 69.48(7) . . ?
C3 C2 H2 126.0 . . ?
C1 C2 H2 126.0 . . ?
Fe C2 H2 126.0 . . ?
C4 C3 C2 108.28(13) . . ?
C4 C3 Fe 70.30(8) . . ?
C2 C3 Fe 69.00(8) . . ?
C4 C3 H3 125.9 . . ?
C2 C3 H3 125.9 . . ?
Fe C3 H3 126.4 . . ?
C3 C4 C5 108.31(13) . . ?
C3 C4 Fe 69.20(8) . . ?
C5 C4 Fe 69.34(8) . . ?
C3 C4 H4 125.8 . . ?
C5 C4 H4 125.8 . . ?
Fe C4 H4 127.2 . . ?
C4 C5 C1 108.07(12) . . ?
C4 C5 Fe 70.17(8) . . ?
C1 C5 Fe 68.86(8) . . ?
C4 C5 H5 126.0 . . ?
C1 C5 H5 126.0 . . ?
Fe C5 H5 126.6 . . ?
N1 C6 C10 122.21(13) . . ?
N1 C6 C7 130.98(13) . . ?
C10 C6 C7 106.43(12) . . ?
N1 C6 Fe 134.95(10) . . ?
C10 C6 Fe 67.41(7) . . ?
C7 C6 Fe 67.56(7) . . ?
C8 C7 C6 108.56(13) . . ?
C8 C7 Fe 68.25(8) . . ?
C6 C7 Fe 72.33(8) . . ?
C8 C7 H7 125.7 . . ?
C6 C7 H7 125.7 . . ?
Fe C7 H7 125.3 . . ?
C9 C8 C7 107.96(13) . . ?
C9 C8 Fe 69.29(8) . . ?
C7 C8 Fe 70.97(8) . . ?
C9 C8 H8 126.0 . . ?
C7 C8 H8 126.0 . . ?
Fe C8 H8 125.3 . . ?
C10 C9 C8 107.90(12) . . ?
C10 C9 Fe 70.95(8) . . ?
C8 C9 Fe 69.61(8) . . ?
C10 C9 H9 126.1 . . ?
C8 C9 H9 126.1 . . ?
Fe C9 H9 125.0 . . ?
C9 C10 C6 109.08(13) . . ?
C9 C10 Fe 68.33(8) . . ?
C6 C10 Fe 72.65(8) . . ?
C9 C10 H10 125.5 . . ?
C6 C10 H10 125.5 . . ?
Fe C10 H10 125.1 . . ?
C16 C11 C12 119.36(13) . . ?
C16 C11 P 122.08(11) . . ?
C12 C11 P 118.55(11) . . ?
C13 C12 C11 120.41(13) . . ?
C13 C12 H12 119.8 . . ?
C11 C12 H12 119.8 . . ?
C12 C13 C14 119.75(14) . . ?
C12 C13 H13 120.1 . . ?
C14 C13 H13 120.1 . . ?
C15 C14 C13 120.38(14) . . ?
C15 C14 H14 119.8 . . ?
C13 C14 H14 119.8 . . ?
C14 C15 C16 119.86(14) . . ?
C14 C15 H15 120.1 . . ?
C16 C15 H15 120.1 . . ?
C15 C16 C11 120.22(14) . . ?
C15 C16 H16 119.9 . . ?
C11 C16 H16 119.9 . . ?
C22 C17 C18 119.61(13) . . ?
C22 C17 P 121.27(11) . . ?
C18 C17 P 118.99(11) . . ?
C19 C18 C17 119.62(14) . . ?
C19 C18 H18 120.2 . . ?
C17 C18 H18 120.2 . . ?
C20 C19 C18 120.35(14) . . ?
C20 C19 H19 119.8 . . ?
C18 C19 H19 119.8 . . ?
C21 C20 C19 120.24(14) . . ?
C21 C20 H20 119.9 . . ?
C19 C20 H20 119.9 . . ?
C20 C21 C22 119.79(15) . . ?
C20 C21 H21 120.1 . . ?
C22 C21 H21 120.1 . . ?
C21 C22 C17 120.37(14) . . ?
C21 C22 H22 119.8 . . ?
C17 C22 H22 119.8 . . ?
N1 C23 N3 118.31(13) . . ?
N1 C23 N2 124.75(12) . . ?
N3 C23 N2 116.94(12) . . ?
N2 C24 C25 112.25(12) . . ?
N2 C24 C26 108.20(13) . . ?
C25 C24 C26 111.23(13) . . ?
N2 C24 H24 108.4 . . ?
C25 C24 H24 108.4 . . ?
C26 C24 H24 108.4 . . ?
C24 C25 H25A 109.5 . . ?
C24 C25 H25B 109.5 . . ?
H25A C25 H25B 109.5 . . ?
C24 C25 H25C 109.5 . . ?
H25A C25 H25C 109.5 . . ?
H25B C25 H25C 109.5 . . ?
C24 C26 H26A 109.5 . . ?
C24 C26 H26B 109.5 . . ?
H26A C26 H26B 109.5 . . ?
C24 C26 H26C 109.5 . . ?
H26A C26 H26C 109.5 . . ?
H26B C26 H26C 109.5 . . ?
N3 C27 C28 108.74(12) . . ?
N3 C27 C29 111.38(12) . . ?
C28 C27 C29 111.04(12) . . ?
N3 C27 H27 108.5 . . ?
C28 C27 H27 108.5 . . ?
C29 C27 H27 108.5 . . ?
C27 C28 H28A 109.5 . . ?
C27 C28 H28B 109.5 . . ?
H28A C28 H28B 109.5 . . ?
C27 C28 H28C 109.5 . . ?
H28A C28 H28C 109.5 . . ?
H28B C28 H28C 109.5 . . ?
C27 C29 H29A 109.5 . . ?
C27 C29 H29B 109.5 . . ?
H29A C29 H29B 109.5 . . ?
C27 C29 H29C 109.5 . . ?
H29A C29 H29C 109.5 . . ?
H29B C29 H29C 109.5 . . ?

loop_
_geom_bond_atom_site_label_1
_geom_bond_atom_site_label_2
_geom_bond_distance
_geom_bond_site_symmetry_2
_geom_bond_publ_flag
Fe C9 2.0254(14) . ?
Fe C8 2.0295(14) . ?
Fe C2 2.0314(14) . ?
Fe C1 2.0362(13) . ?
Fe C3 2.0469(14) . ?
Fe C5 2.0505(14) . ?
Fe C10 2.0600(14) . ?
Fe C4 2.0614(14) . ?
Fe C7 2.0658(14) . ?
Fe C6 2.1296(13) . ?
P O 1.4935(10) . ?
P C1 1.7792(14) . ?
P C17 1.8112(14) . ?
P C11 1.8118(14) . ?
N1 C23 1.3053(18) . ?
N1 C6 1.3881(17) . ?
N2 C23 1.3733(18) . ?
N2 C24 1.4710(18) . ?
N2 H2N 0.8976 . ?
N3 C23 1.3671(17) . ?
N3 C27 1.4659(17) . ?
N3 H3N 0.8821 . ?
C1 C2 1.438(2) . ?
C1 C5 1.4382(18) . ?
C2 C3 1.423(2) . ?
C2 H2 0.9500 . ?
C3 C4 1.422(2) . ?
C3 H3 0.9500 . ?
C4 C5 1.423(2) . ?
C4 H4 0.9500 . ?
C5 H5 0.9500 . ?
C6 C10 1.4324(19) . ?
C6 C7 1.440(2) . ?
C7 C8 1.4273(19) . ?
C7 H7 0.9500 . ?
C8 C9 1.423(2) . ?
C8 H8 0.9500 . ?
C9 C10 1.422(2) . ?
C9 H9 0.9500 . ?
C10 H10 0.9500 . ?
C11 C16 1.395(2) . ?
C11 C12 1.400(2) . ?
C12 C13 1.388(2) . ?
C12 H12 0.9500 . ?
C13 C14 1.391(2) . ?
C13 H13 0.9500 . ?
C14 C15 1.389(2) . ?
C14 H14 0.9500 . ?
C15 C16 1.393(2) . ?
C15 H15 0.9500 . ?
C16 H16 0.9500 . ?
C17 C22 1.392(2) . ?
C17 C18 1.398(2) . ?
C18 C19 1.390(2) . ?
C18 H18 0.9500 . ?
C19 C20 1.386(2) . ?
C19 H19 0.9500 . ?
C20 C21 1.384(2) . ?
C20 H20 0.9500 . ?
C21 C22 1.391(2) . ?
C21 H21 0.9500 . ?
C22 H22 0.9500 . ?
C24 C25 1.523(2) . ?
C24 C26 1.526(2) . ?
C24 H24 1.0000 . ?
C25 H25A 0.9800 . ?
C25 H25B 0.9800 . ?
C25 H25C 0.9800 . ?
C26 H26A 0.9800 . ?
C26 H26B 0.9800 . ?
C26 H26C 0.9800 . ?
C27 C28 1.5221(19) . ?
C27 C29 1.524(2) . ?
C27 H27 1.0000 . ?
C28 H28A 0.9800 . ?
C28 H28B 0.9800 . ?
C28 H28C 0.9800 . ?
C29 H29A 0.9800 . ?
C29 H29B 0.9800 . ?
C29 H29C 0.9800 . ?
